data_4022008
loop_
_publ_author_name
'Yan Li'
'Fushun Liang'
'Xihe Bi'
'Qun Liu'

_publ_section_title
;
 Intramolecular Thia-anti-Michael Addition of a Sulfur Anion to Enones:
 A Regiospecific Approach to Multisubstituted Thiophene Derivatives
;
_journal_name_full 'Journal of Organic Chemistry'
_journal_page_first 8006
_journal_page_last 8010
_journal_paper_doi 10.1021/jo0611420
_journal_volume 71
_journal_year 2006
_chemical_formula_sum 'C26 H24 N2 O3 S'
_chemical_formula_weight 444.53
_chemical_name_systematic
;
 ?
;
_space_group_IT_number 14
_symmetry_cell_setting monoclinic
_symmetry_space_group_name_Hall '-P 2yn'
_symmetry_space_group_name_H-M 'P 1 21/n 1'
_atom_sites_solution_hydrogens geom
_atom_sites_solution_primary direct
_atom_sites_solution_secondary difmap
_audit_creation_method SHELXL-97
_cell_angle_alpha 90.000(5)
_cell_angle_beta 94.564(5)
_cell_angle_gamma 90.000(5)
_cell_formula_units_Z 4
_cell_length_a 12.396(5)
_cell_length_b 6.627(5)
_cell_length_c 27.073(5)
_cell_measurement_temperature 293(2)
_cell_volume 2216.9(19)
_computing_structure_refinement 'SHELXL-97 (Sheldrick, 1997)'
_diffrn_ambient_temperature 293(2)
_diffrn_measured_fraction_theta_full 0.998
_diffrn_measured_fraction_theta_max 0.997
_diffrn_radiation_monochromator graphite
_diffrn_radiation_source 'fine-focus sealed tube'
_diffrn_radiation_type MoK\a
_diffrn_radiation_wavelength 0.71069
_diffrn_reflns_av_R_equivalents 0.0582
_diffrn_reflns_av_sigmaI/netI 0.0740
_diffrn_reflns_limit_h_max 15
_diffrn_reflns_limit_h_min -15
_diffrn_reflns_limit_k_max 7
_diffrn_reflns_limit_k_min -8
_diffrn_reflns_limit_l_max 33
_diffrn_reflns_limit_l_min -25
_diffrn_reflns_number 12289
_diffrn_reflns_theta_full 25.00
_diffrn_reflns_theta_max 26.05
_diffrn_reflns_theta_min 1.51
_exptl_absorpt_coefficient_mu 0.177
_exptl_crystal_density_diffrn 1.332
_exptl_crystal_density_method 'not measured'
_exptl_crystal_F_000 936
_refine_diff_density_max 0.625
_refine_diff_density_min -0.486
_refine_diff_density_rms 0.057
_refine_ls_extinction_method none
_refine_ls_goodness_of_fit_ref 1.044
_refine_ls_hydrogen_treatment mixed
_refine_ls_matrix_type full
_refine_ls_number_parameters 297
_refine_ls_number_reflns 4379
_refine_ls_number_restraints 0
_refine_ls_restrained_S_all 1.044
_refine_ls_R_factor_all 0.1363
_refine_ls_R_factor_gt 0.0804
_refine_ls_shift/su_max 0.000
_refine_ls_shift/su_mean 0.000
_refine_ls_structure_factor_coef Fsqd
_refine_ls_weighting_details 'calc w=1/[\s^2^(Fo^2^)+(0.0478P)^2^+3.3993P] where P=(Fo^2^+2Fc^2^)/3'
_refine_ls_weighting_scheme calc
_refine_ls_wR_factor_gt 0.1533
_refine_ls_wR_factor_ref 0.1788
_reflns_number_gt 2621
_reflns_number_total 4379
_reflns_threshold_expression >2sigma(I)
_cod_data_source_file jo0611420si20060817_044632.cif
_cod_original_sg_symbol_H-M 'P 21/n'
_cod_database_code 4022008

loop_
_symmetry_equiv_pos_as_xyz
'x, y, z'
'-x+1/2, y+1/2, -z+1/2'
'-x, -y, -z'
'x-1/2, -y-1/2, z-1/2'

loop_
_atom_site_label
_atom_site_type_symbol
_atom_site_fract_x
_atom_site_fract_y
_atom_site_fract_z
_atom_site_U_iso_or_equiv
_atom_site_adp_type
_atom_site_occupancy
_atom_site_symmetry_multiplicity
_atom_site_calc_flag
_atom_site_refinement_flags
S1 S 0.47336(9) 0.38312(17) 0.85152(4) 0.0482(3) Uani 1 1 d .
N1 N 0.6964(3) -0.2521(5) 0.87643(12) 0.0346(8) Uani 1 1 d .
O2 O 0.6852(2) -0.1266(4) 0.79767(10) 0.0442(7) Uani 1 1 d .
O1 O 0.0944(3) 0.8352(4) 0.96165(11) 0.0571(8) Uani 1 1 d .
C6 C 0.7578(3) -0.4276(5) 0.87156(13) 0.0316(9) Uani 1 1 d .
C19 C 0.5562(3) 0.2033(6) 0.82720(15) 0.0366(9) Uani 1 1 d .
N2 N 0.5822(3) 0.2232(5) 0.78119(13) 0.0389(8) Uani 1 1 d .
O3 O 0.5906(3) -0.0523(6) 0.94334(12) 0.0747(11) Uani 1 1 d .
C15 C 0.1673(3) 0.6876(6) 0.95350(14) 0.0423(10) Uani 1 1 d .
C8 C 0.5926(3) 0.0436(6) 0.85861(14) 0.0382(9) Uani 1 1 d .
C21 C 0.4440(3) 0.3968(6) 0.72464(14) 0.0412(10) Uani 1 1 d .
C1 C 0.7977(3) -0.4926(6) 0.82793(14) 0.0366(9) Uani 1 1 d .
H1 H 0.7835 -0.4182 0.7990 0.044 Uiso 1 1 calc R
C5 C 0.7791(3) -0.5447(6) 0.91423(15) 0.0438(10) Uani 1 1 d .
H5 H 0.7528 -0.5041 0.9439 0.053 Uiso 1 1 calc R
C7 C 0.6615(3) -0.1169(6) 0.84136(14) 0.0344(9) Uani 1 1 d .
C20 C 0.5570(3) 0.3978(6) 0.74946(15) 0.0413(10) Uani 1 1 d .
H20A H 0.6081 0.4028 0.7241 0.050 Uiso 1 1 calc R
H20B H 0.5668 0.5194 0.7693 0.050 Uiso 1 1 calc R
C2 C 0.8585(3) -0.6677(6) 0.82711(15) 0.0435(10) Uani 1 1 d .
H2 H 0.8853 -0.7084 0.7976 0.052 Uiso 1 1 calc R
C3 C 0.8799(3) -0.7822(6) 0.86881(16) 0.0484(11) Uani 1 1 d .
H3 H 0.9212 -0.8991 0.8679 0.058 Uiso 1 1 calc R
C4 C 0.8387(4) -0.7197(6) 0.91257(16) 0.0527(12) Uani 1 1 d .
H4 H 0.8516 -0.7970 0.9411 0.063 Uiso 1 1 calc R
C22 C 0.3800(4) 0.5657(8) 0.72716(17) 0.0595(13) Uani 1 1 d .
H22 H 0.4069 0.6792 0.7442 0.071 Uiso 1 1 calc R
C9 C 0.5637(4) 0.0625(8) 0.90804(19) 0.0637(14) Uani 1 1 d .
C17 C 0.2748(4) 0.7376(7) 0.96274(15) 0.0502(11) Uani 1 1 d .
H17 H 0.2948 0.8656 0.9742 0.060 Uiso 1 1 calc R
C18 C 0.3534(4) 0.5930(9) 0.95467(17) 0.0678(15) Uani 1 1 d .
H18 H 0.4263 0.6272 0.9595 0.081 Uiso 1 1 calc R
C14 C 0.1389(4) 0.4960(7) 0.93740(17) 0.0545(12) Uani 1 1 d .
H14 H 0.0663 0.4624 0.9311 0.065 Uiso 1 1 calc R
C26 C 0.4032(4) 0.2310(8) 0.69861(17) 0.0586(13) Uani 1 1 d .
H26 H 0.4466 0.1175 0.6961 0.070 Uiso 1 1 calc R
C12 C 0.3243(5) 0.3968(9) 0.9394(2) 0.0751(16) Uani 1 1 d .
C24 C 0.2358(5) 0.4018(12) 0.6798(2) 0.0838(19) Uani 1 1 d .
H24 H 0.1654 0.4035 0.6651 0.101 Uiso 1 1 calc R
C16 C -0.0173(4) 0.7878(9) 0.9525(2) 0.0766(16) Uani 1 1 d .
H16A H -0.0601 0.9033 0.9596 0.115 Uiso 1 1 calc R
H16B H -0.0352 0.6772 0.9732 0.115 Uiso 1 1 calc R
H16C H -0.0321 0.7507 0.9183 0.115 Uiso 1 1 calc R
C13 C 0.2169(5) 0.3557(8) 0.9307(2) 0.0787(17) Uani 1 1 d .
H13 H 0.1959 0.2274 0.9198 0.094 Uiso 1 1 calc R
C23 C 0.2760(5) 0.5679(11) 0.7047(2) 0.0791(17) Uani 1 1 d .
H23 H 0.2334 0.6828 0.7065 0.095 Uiso 1 1 calc R
C25 C 0.2990(4) 0.2303(10) 0.67615(18) 0.0728(16) Uani 1 1 d .
H25 H 0.2718 0.1173 0.6590 0.087 Uiso 1 1 calc R
C11 C 0.4085(6) 0.2204(11) 0.9349(3) 0.120(3) Uani 1 1 d .
H11A H 0.4289 0.1708 0.9681 0.144 Uiso 1 1 calc R
H11B H 0.3717 0.1109 0.9167 0.144 Uiso 1 1 calc R
C10 C 0.4957(6) 0.2596(12) 0.9142(2) 0.112(2) Uani 1 1 d .
H10 H 0.5393 0.3516 0.9359 0.135 Uiso 1 1 calc R
H1N H 0.676(3) -0.226(6) 0.9044(15) 0.039(12) Uiso 1 1 d .
H2N H 0.620(3) 0.130(6) 0.7735(14) 0.034(12) Uiso 1 1 d .

loop_
_atom_site_aniso_label
_atom_site_aniso_U_11
_atom_site_aniso_U_22
_atom_site_aniso_U_33
_atom_site_aniso_U_23
_atom_site_aniso_U_13
_atom_site_aniso_U_12
S1 0.0638(7) 0.0470(7) 0.0360(6) 0.0051(5) 0.0172(5) 0.0124(6)
N1 0.0414(19) 0.0338(19) 0.0296(19) -0.0006(15) 0.0093(15) 0.0060(15)
O2 0.0611(18) 0.0401(16) 0.0317(16) 0.0036(13) 0.0052(13) 0.0088(14)
O1 0.064(2) 0.0497(19) 0.057(2) -0.0017(15) 0.0059(16) 0.0201(16)
C6 0.033(2) 0.031(2) 0.031(2) -0.0001(16) 0.0025(16) -0.0045(16)
C19 0.032(2) 0.036(2) 0.041(2) -0.0030(18) -0.0029(17) -0.0029(18)
N2 0.038(2) 0.035(2) 0.045(2) 0.0018(16) 0.0091(16) 0.0066(17)
O3 0.095(3) 0.091(3) 0.0412(19) 0.0029(18) 0.0243(18) 0.035(2)
C15 0.049(3) 0.044(3) 0.036(2) 0.0039(19) 0.0094(19) 0.012(2)
C8 0.039(2) 0.037(2) 0.038(2) -0.0025(18) -0.0025(18) 0.0029(19)
C21 0.042(2) 0.047(3) 0.035(2) 0.010(2) 0.0112(19) 0.006(2)
C1 0.045(2) 0.036(2) 0.029(2) 0.0029(17) 0.0084(18) 0.0017(19)
C5 0.058(3) 0.041(2) 0.033(2) -0.0009(19) 0.0086(19) 0.006(2)
C7 0.035(2) 0.029(2) 0.039(2) -0.0001(18) -0.0029(18) -0.0035(17)
C20 0.048(2) 0.034(2) 0.044(2) 0.0066(19) 0.0139(19) 0.0039(19)
C2 0.054(3) 0.040(2) 0.038(2) -0.0055(19) 0.011(2) 0.006(2)
C3 0.057(3) 0.039(2) 0.049(3) -0.003(2) 0.004(2) 0.013(2)
C4 0.075(3) 0.043(3) 0.040(3) 0.009(2) 0.001(2) 0.017(2)
C22 0.064(3) 0.066(3) 0.050(3) 0.013(2) 0.010(2) 0.018(3)
C9 0.068(3) 0.069(3) 0.055(3) -0.004(3) 0.004(3) 0.032(3)
C17 0.063(3) 0.052(3) 0.036(2) 0.000(2) 0.009(2) -0.002(2)
C18 0.045(3) 0.110(5) 0.050(3) 0.004(3) 0.008(2) 0.009(3)
C14 0.060(3) 0.046(3) 0.059(3) -0.005(2) 0.016(2) 0.004(2)
C26 0.055(3) 0.067(3) 0.055(3) 0.000(3) 0.007(2) 0.001(3)
C12 0.078(4) 0.063(4) 0.086(4) -0.010(3) 0.020(3) 0.025(3)
C24 0.054(3) 0.144(6) 0.052(3) 0.026(4) -0.002(3) 0.006(4)
C16 0.055(3) 0.085(4) 0.089(4) 0.014(3) 0.003(3) 0.030(3)
C13 0.083(4) 0.050(3) 0.106(5) -0.015(3) 0.028(3) 0.012(3)
C23 0.066(4) 0.107(5) 0.064(4) 0.021(4) 0.002(3) 0.034(4)
C25 0.065(4) 0.102(5) 0.051(3) 0.001(3) 0.000(3) -0.018(3)
C11 0.113(6) 0.117(6) 0.138(7) 0.008(5) 0.057(5) 0.025(5)
C10 0.130(6) 0.121(6) 0.092(5) -0.009(4) 0.045(4) 0.034(5)

loop_
_atom_type_symbol
_atom_type_description
_atom_type_scat_dispersion_real
_atom_type_scat_dispersion_imag
_atom_type_scat_source
C C 0.0033 0.0016 'International Tables Vol C Tables 4.2.6.8 and 6.1.1.4'
H H 0.0000 0.0000 'International Tables Vol C Tables 4.2.6.8 and 6.1.1.4'
N N 0.0061 0.0033 'International Tables Vol C Tables 4.2.6.8 and 6.1.1.4'
O O 0.0106 0.0060 'International Tables Vol C Tables 4.2.6.8 and 6.1.1.4'
S S 0.1246 0.1234 'International Tables Vol C Tables 4.2.6.8 and 6.1.1.4'

loop_
_geom_angle_atom_site_label_1
_geom_angle_atom_site_label_2
_geom_angle_atom_site_label_3
_geom_angle
C19 S1 C10 89.7(2)
C7 N1 C6 129.0(3)
C7 N1 H1N 113(3)
C6 N1 H1N 118(3)
C15 O1 C16 117.5(4)
C1 C6 C5 118.4(4)
C1 C6 N1 124.8(3)
C5 C6 N1 116.8(3)
N2 C19 C8 123.7(4)
N2 C19 S1 119.1(3)
C8 C19 S1 117.2(3)
C19 N2 C20 125.3(4)
C19 N2 H2N 111(3)
C20 N2 H2N 124(3)
O1 C15 C17 116.3(4)
O1 C15 C14 123.8(4)
C17 C15 C14 119.9(4)
C19 C8 C9 114.2(4)
C19 C8 C7 121.4(4)
C9 C8 C7 124.3(4)
C22 C21 C26 118.9(4)
C22 C21 C20 119.6(4)
C26 C21 C20 121.5(4)
C6 C1 C2 120.4(4)
C6 C1 H1 119.8
C2 C1 H1 119.8
C4 C5 C6 120.4(4)
C4 C5 H5 119.8
C6 C5 H5 119.8
O2 C7 N1 123.2(4)
O2 C7 C8 122.0(3)
N1 C7 C8 114.8(3)
N2 C20 C21 114.0(3)
N2 C20 H20A 108.7
C21 C20 H20A 108.7
N2 C20 H20B 108.7
C21 C20 H20B 108.7
H20A C20 H20B 107.6
C3 C2 C1 121.5(4)
C3 C2 H2 119.3
C1 C2 H2 119.3
C2 C3 C4 118.5(4)
C2 C3 H3 120.8
C4 C3 H3 120.8
C5 C4 C3 120.9(4)
C5 C4 H4 119.6
C3 C4 H4 119.6
C21 C22 C23 120.5(5)
C21 C22 H22 119.7
C23 C22 H22 119.7
O3 C9 C8 126.7(4)
O3 C9 C10 122.7(5)
C8 C9 C10 110.6(4)
C15 C17 C18 118.9(5)
C15 C17 H17 120.5
C18 C17 H17 120.5
C17 C18 C12 121.0(5)
C17 C18 H18 119.5
C12 C18 H18 119.5
C13 C14 C15 120.3(5)
C13 C14 H14 119.9
C15 C14 H14 119.9
C21 C26 C25 121.3(5)
C21 C26 H26 119.4
C25 C26 H26 119.4
C13 C12 C18 117.5(5)
C13 C12 C11 118.8(6)
C18 C12 C11 123.5(6)
C23 C24 C25 120.7(5)
C23 C24 H24 119.7
C25 C24 H24 119.7
O1 C16 H16A 109.5
O1 C16 H16B 109.5
H16A C16 H16B 109.5
O1 C16 H16C 109.5
H16A C16 H16C 109.5
H16B C16 H16C 109.5
C12 C13 C14 122.3(5)
C12 C13 H13 118.8
C14 C13 H13 118.8
C24 C23 C22 120.0(6)
C24 C23 H23 120.0
C22 C23 H23 120.0
C26 C25 C24 118.6(6)
C26 C25 H25 120.7
C24 C25 H25 120.7
C10 C11 C12 117.9(7)
C10 C11 H11A 107.8
C12 C11 H11A 107.8
C10 C11 H11B 107.8
C12 C11 H11B 107.8
H11A C11 H11B 107.2
C11 C10 C9 110.8(7)
C11 C10 S1 114.4(6)
C9 C10 S1 107.9(4)
C11 C10 H10 107.8
C9 C10 H10 107.8
S1 C10 H10 107.8

loop_
_geom_bond_atom_site_label_1
_geom_bond_atom_site_label_2
_geom_bond_distance
S1 C19 1.736(4)
S1 C10 1.884(7)
N1 C7 1.352(5)
N1 C6 1.402(5)
N1 H1N 0.84(4)
O2 C7 1.243(4)
O1 C15 1.362(5)
O1 C16 1.422(6)
C6 C1 1.385(5)
C6 C5 1.399(5)
C19 N2 1.318(5)
C19 C8 1.409(5)
N2 C20 1.460(5)
N2 H2N 0.81(4)
O3 C9 1.246(5)
C15 C17 1.377(6)
C15 C14 1.379(6)
C8 C9 1.418(6)
C8 C7 1.464(5)
C21 C22 1.377(6)
C21 C26 1.379(6)
C21 C20 1.505(5)
C1 C2 1.385(5)
C1 H1 0.9300
C5 C4 1.378(6)
C5 H5 0.9300
C20 H20A 0.9700
C20 H20B 0.9700
C2 C3 1.369(5)
C2 H2 0.9300
C3 C4 1.390(6)
C3 H3 0.9300
C4 H4 0.9300
C22 C23 1.381(7)
C22 H22 0.9300
C9 C10 1.571(8)
C17 C18 1.396(6)
C17 H17 0.9300
C18 C12 1.403(8)
C18 H18 0.9300
C14 C13 1.363(6)
C14 H14 0.9300
C26 C25 1.383(6)
C26 H26 0.9300
C12 C13 1.361(7)
C12 C11 1.578(8)
C24 C23 1.364(8)
C24 C25 1.388(8)
C24 H24 0.9300
C16 H16A 0.9600
C16 H16B 0.9600
C16 H16C 0.9600
C13 H13 0.9300
C23 H23 0.9300
C25 H25 0.9300
C11 C10 1.285(8)
C11 H11A 0.9700
C11 H11B 0.9700
C10 H10 0.9800

loop_
_geom_torsion_atom_site_label_1
_geom_torsion_atom_site_label_2
_geom_torsion_atom_site_label_3
_geom_torsion_atom_site_label_4
_geom_torsion
C7 N1 C6 C1 1.9(6)
C7 N1 C6 C5 -177.6(4)
C10 S1 C19 N2 -173.2(4)
C10 S1 C19 C8 6.2(4)
C8 C19 N2 C20 -172.3(4)
S1 C19 N2 C20 7.1(5)
C16 O1 C15 C17 -180.0(4)
C16 O1 C15 C14 -0.6(6)
N2 C19 C8 C9 174.0(4)
S1 C19 C8 C9 -5.4(5)
N2 C19 C8 C7 -1.4(6)
S1 C19 C8 C7 179.2(3)
C5 C6 C1 C2 -1.0(6)
N1 C6 C1 C2 179.4(4)
C1 C6 C5 C4 0.3(6)
N1 C6 C5 C4 179.9(4)
C6 N1 C7 O2 -3.6(6)
C6 N1 C7 C8 176.2(3)
C19 C8 C7 O2 -4.6(6)
C9 C8 C7 O2 -179.5(4)
C19 C8 C7 N1 175.6(3)
C9 C8 C7 N1 0.7(6)
C19 N2 C20 C21 -82.0(5)
C22 C21 C20 N2 130.1(4)
C26 C21 C20 N2 -51.0(5)
C6 C1 C2 C3 0.7(6)
C1 C2 C3 C4 0.4(7)
C6 C5 C4 C3 0.7(7)
C2 C3 C4 C5 -1.1(7)
C26 C21 C22 C23 1.0(7)
C20 C21 C22 C23 -180.0(4)
C19 C8 C9 O3 -176.1(5)
C7 C8 C9 O3 -0.9(8)
C19 C8 C9 C10 0.9(6)
C7 C8 C9 C10 176.2(5)
O1 C15 C17 C18 -179.5(4)
C14 C15 C17 C18 1.1(6)
C15 C17 C18 C12 -2.7(7)
O1 C15 C14 C13 -179.2(4)
C17 C15 C14 C13 0.2(7)
C22 C21 C26 C25 -1.5(7)
C20 C21 C26 C25 179.6(4)
C17 C18 C12 C13 2.8(8)
C17 C18 C12 C11 -173.5(5)
C18 C12 C13 C14 -1.5(9)
C11 C12 C13 C14 175.0(5)
C15 C14 C13 C12 0.0(8)
C25 C24 C23 C22 -0.9(8)
C21 C22 C23 C24 0.1(8)
C21 C26 C25 C24 0.7(7)
C23 C24 C25 C26 0.4(8)
C13 C12 C11 C10 139.1(8)
C18 C12 C11 C10 -44.7(10)
C12 C11 C10 C9 -174.1(6)
C12 C11 C10 S1 -51.8(9)
O3 C9 C10 C11 -53.5(9)
C8 C9 C10 C11 129.4(7)
O3 C9 C10 S1 -179.5(5)
C8 C9 C10 S1 3.3(6)
C19 S1 C10 C11 -129.0(7)
C19 S1 C10 C9 -5.1(5)

loop_
_cod_related_entry_id
_cod_related_entry_database
_cod_related_entry_code
1 ChemSpider 10147294
